data_4107504
loop_
_publ_author_name
'Shinji Kanegawa'
'Satoru Karasawa'
'Masataka Maeyama'
'Motohiro Nakano'
'Noboru Koga'

_publ_contact_author_address
;Graduate School of Pharmaceutical Sciences
 Kyushu University
 3-1-1 Maidashi, Higashi-ku, Fukuoka
 Japan
;
_publ_contact_author_email koga@fc.phar.kyushu-u.ac.jp
_publ_contact_author_fax +81-92-642-6590
_publ_contact_author_name 'Noboru Koga'
_publ_contact_author_phone +81-92-642-6590
_publ_section_title
;
 Crystal Design of Monometallic Single-Molecule Magnets Consisting of
 Cobalt-Aminoxyl Heterospins
;
_journal_name_full 'Journal of the American Chemical Society'
_journal_page_first 3079
_journal_page_last 3094
_journal_paper_doi 10.1021/ja0767579
_journal_volume 130
_journal_year 2008
_chemical_formula_moiety 'C102 H152 Co N10 O8 '
_chemical_formula_sum 'C102 H152 Co N10 O8'
_chemical_formula_weight 1705.32
_chemical_name_systematic 6-tert-butylphenyl)-N-oxylamino}pyridine]di(isocyanato-N)cobalt(II)
_space_group_IT_number 2
_symmetry_cell_setting triclinic
_symmetry_Int_Tables_number 2
_symmetry_space_group_name_Hall '-P 1'
_symmetry_space_group_name_H-M 'P -1'
_audit_creation_date 2006-12-26
_audit_creation_method 'by CrystalStructure 3.8'
_cell_angle_alpha 75.1828(14)
_cell_angle_beta 83.0490(11)
_cell_angle_gamma 84.7460(16)
_cell_formula_units_Z 1
_cell_length_a 10.3678(5)
_cell_length_b 12.4883(7)
_cell_length_c 20.1384(8)
_cell_measurement_reflns_used 20495
_cell_measurement_temperature 296.1
_cell_measurement_theta_max 25.6
_cell_measurement_theta_min 3.0
_cell_volume 2497.2(2)
_computing_cell_refinement PROCESS-AUTO
_computing_data_collection PROCESS-AUTO
_computing_data_reduction CrystalStructure
_computing_publication_material 'CrystalStructure 3.8'
_computing_structure_refinement SHELXL
_computing_structure_solution SIR2004
_diffrn_detector_area_resol_mean 10.00
_diffrn_measured_fraction_theta_full 0.983
_diffrn_measured_fraction_theta_max 1.000
_diffrn_measurement_device_type 'Rigaku RAXIS-RAPID'
_diffrn_measurement_method \w
_diffrn_radiation_type 'Mo K\a'
_diffrn_radiation_wavelength 0.71075
_diffrn_reflns_av_R_equivalents 0.061
_diffrn_reflns_limit_h_max 12
_diffrn_reflns_limit_h_min -12
_diffrn_reflns_limit_k_max 15
_diffrn_reflns_limit_k_min -15
_diffrn_reflns_limit_l_max 24
_diffrn_reflns_limit_l_min -22
_diffrn_reflns_number 9147
_diffrn_reflns_theta_full 25.50
_diffrn_reflns_theta_max 25.50
_exptl_absorpt_coefficient_mu 0.230
_exptl_absorpt_correction_T_max 0.977
_exptl_absorpt_correction_T_min 0.786
_exptl_absorpt_correction_type multi-scan
_exptl_absorpt_process_details
;
     Higashi, T. (1995). Program for Absorption Correction.
     Rigaku Corporation, Tokyo, Japan.
;
_exptl_crystal_colour red
_exptl_crystal_density_diffrn 1.134
_exptl_crystal_description block
_exptl_crystal_F_000 925.00
_exptl_crystal_size_max 0.70
_exptl_crystal_size_mid 0.60
_exptl_crystal_size_min 0.60
_refine_diff_density_max 0.77
_refine_diff_density_min -0.91
_refine_ls_extinction_coef 0.0050(9)
_refine_ls_extinction_method SHELXL
_refine_ls_goodness_of_fit_ref 1.140
_refine_ls_hydrogen_treatment refall
_refine_ls_number_parameters 549
_refine_ls_number_reflns 9147
_refine_ls_R_factor_gt 0.0627
_refine_ls_shift/su_max 0.0000
_refine_ls_structure_factor_coef Fsqd
_refine_ls_weighting_details 'w = 1/[\s^2^(Fo^2^)+(0.0577P)^2^+3.2836P] where P=(Fo^2^+2Fc^2^)/3'
_refine_ls_weighting_scheme calc
_refine_ls_wR_factor_ref 0.2011
_reflns_number_gt 5162
_reflns_number_total 9147
_reflns_threshold_expression F^2^>2.0\s(F^2^)
_cod_data_source_file ja0767579-file006.cif
_cod_data_source_block '_061111TBBCoNCO'
_cod_original_formula_sum 'C102 H152 Co N10 O8 '
_cod_database_code 4107504

loop_
_symmetry_equiv_pos_site_id
_symmetry_equiv_pos_as_xyz
1 +X,+Y,+Z
2 -X,-Y,-Z

loop_
_atom_site_label
_atom_site_type_symbol
_atom_site_fract_x
_atom_site_fract_y
_atom_site_fract_z
_atom_site_U_iso_or_equiv
_atom_site_adp_type
_atom_site_occupancy
_atom_site_symmetry_multiplicity
_atom_site_calc_flag
_atom_site_refinement_flags
Co1 Co 0.5000 0.5000 0.5000 0.0286(2) Uani 1 2 d S
O1 O 0.2965(3) 0.5234(3) 0.17138(15) 0.0367(8) Uani 1 1 d .
O2 O 0.4597(3) -0.0207(2) 0.73847(15) 0.0332(7) Uani 1 1 d .
O3 O 0.1010(4) 0.6323(4) 0.5425(2) 0.0741(13) Uani 1 1 d .
O4 O 0.0206(3) 0.6446(3) 0.29801(18) 0.0543(10) Uani 1 1 d .
N1 N 0.4688(3) 0.4949(3) 0.39463(17) 0.0280(8) Uani 1 1 d .
N2 N 0.4072(3) 0.5438(3) 0.18680(17) 0.0298(8) Uani 1 1 d .
N3 N 0.4645(3) 0.3216(3) 0.54959(17) 0.0285(8) Uani 1 1 d .
N4 N 0.3768(3) 0.0251(3) 0.69543(17) 0.0285(8) Uani 1 1 d .
N5 N 0.3034(4) 0.5389(3) 0.51723(18) 0.0335(9) Uani 1 1 d .
C1 C 0.3554(4) 0.4761(4) 0.3761(2) 0.0308(10) Uani 1 1 d .
H1 H 0.2877 0.4526 0.4115 0.037 Uiso 1 1 d .
C2 C 0.3309(4) 0.4902(4) 0.3081(2) 0.0339(11) Uani 1 1 d .
H2 H 0.2496 0.4716 0.2983 0.035 Uiso 1 1 d .
C3 C 0.4287(4) 0.5256(3) 0.2562(2) 0.0262(9) Uani 1 1 d .
C4 C 0.5491(4) 0.5450(4) 0.2744(2) 0.0304(10) Uani 1 1 d .
H4 H 0.6195 0.5696 0.2393 0.032 Uiso 1 1 d .
C5 C 0.5646(4) 0.5282(4) 0.3433(2) 0.0300(10) Uani 1 1 d .
H5 H 0.6458 0.5407 0.3559 0.034 Uiso 1 1 d .
C6 C 0.5079(4) 0.5845(4) 0.1323(2) 0.0285(10) Uani 1 1 d .
C7 C 0.5088(4) 0.7007(3) 0.1038(2) 0.0270(10) Uani 1 1 d .
C8 C 0.6152(4) 0.7369(4) 0.0568(2) 0.0318(10) Uani 1 1 d .
H8 H 0.6207 0.8153 0.0369 0.034 Uiso 1 1 d .
C9 C 0.7159(4) 0.6665(4) 0.0371(2) 0.0297(10) Uani 1 1 d .
C10 C 0.7059(4) 0.5539(4) 0.0652(2) 0.0313(10) Uani 1 1 d .
H10 H 0.7721 0.5034 0.0508 0.037 Uiso 1 1 d .
C11 C 0.6031(4) 0.5085(4) 0.1124(2) 0.0295(10) Uani 1 1 d .
C12 C 0.3954(4) 0.7860(4) 0.1178(2) 0.0337(11) Uani 1 1 d .
C13 C 0.3473(5) 0.7739(4) 0.1943(2) 0.0418(12) Uani 1 1 d .
H13A H 0.3177 0.6991 0.2150 0.046 Uiso 1 1 d .
H13B H 0.2739 0.8286 0.1988 0.046 Uiso 1 1 d .
H13C H 0.4177 0.7867 0.2191 0.046 Uiso 1 1 d .
C14 C 0.2808(5) 0.7755(5) 0.0795(3) 0.0511(14) Uani 1 1 d .
H14A H 0.3099 0.7831 0.0308 0.057 Uiso 1 1 d .
H14B H 0.2127 0.8341 0.0847 0.057 Uiso 1 1 d .
H14C H 0.2448 0.7028 0.0994 0.057 Uiso 1 1 d .
C15 C 0.4373(5) 0.9052(4) 0.0905(3) 0.0544(15) Uani 1 1 d .
H15A H 0.4700 0.9173 0.0423 0.067 Uiso 1 1 d .
H15B H 0.5070 0.9151 0.1175 0.067 Uiso 1 1 d .
H15C H 0.3632 0.9569 0.0970 0.067 Uiso 1 1 d .
C16 C 0.8349(4) 0.7073(4) -0.0133(2) 0.0357(11) Uani 1 1 d .
C17 C 0.9599(5) 0.6679(4) 0.0220(3) 0.0470(13) Uani 1 1 d .
H17A H 0.9573 0.6982 0.0627 0.052 Uiso 1 1 d .
H17B H 1.0360 0.6909 -0.0097 0.052 Uiso 1 1 d .
H17C H 0.9646 0.5856 0.0379 0.052 Uiso 1 1 d .
C18 C 0.8309(5) 0.8340(4) -0.0380(3) 0.0488(14) Uani 1 1 d .
H18A H 0.8256 0.8671 0.0014 0.060 Uiso 1 1 d .
H18B H 0.7515 0.8612 -0.0626 0.060 Uiso 1 1 d .
H18C H 0.9071 0.8578 -0.0700 0.060 Uiso 1 1 d .
C19 C 0.8383(5) 0.6592(4) -0.0764(2) 0.0465(13) Uani 1 1 d .
H19A H 0.8439 0.5777 -0.0611 0.054 Uiso 1 1 d .
H19B H 0.9177 0.6822 -0.1077 0.054 Uiso 1 1 d .
H19C H 0.7621 0.6854 -0.1001 0.054 Uiso 1 1 d .
C20 C 0.6075(4) 0.3788(4) 0.1340(2) 0.0330(11) Uani 1 1 d .
C21 C 0.7350(5) 0.3345(4) 0.1657(2) 0.0436(13) Uani 1 1 d .
H21A H 0.8096 0.3679 0.1338 0.053 Uiso 1 1 d .
H21B H 0.7463 0.2538 0.1732 0.053 Uiso 1 1 d .
H21C H 0.7355 0.3545 0.2097 0.053 Uiso 1 1 d .
C22 C 0.6032(6) 0.3403(4) 0.0682(2) 0.0492(14) Uani 1 1 d .
H22A H 0.6720 0.3733 0.0332 0.060 Uiso 1 1 d .
H22B H 0.5182 0.3632 0.0504 0.060 Uiso 1 1 d .
H22C H 0.6161 0.2591 0.0783 0.060 Uiso 1 1 d .
C23 C 0.4980(5) 0.3248(4) 0.1857(2) 0.0414(12) Uani 1 1 d .
H23A H 0.4982 0.3471 0.2289 0.047 Uiso 1 1 d .
H23B H 0.5135 0.2436 0.1947 0.047 Uiso 1 1 d .
H23C H 0.4150 0.3474 0.1670 0.047 Uiso 1 1 d .
C24 C 0.3476(4) 0.2789(3) 0.5561(2) 0.0299(10) Uani 1 1 d .
H24 H 0.2829 0.3201 0.5272 0.036 Uiso 1 1 d .
C25 C 0.3141(4) 0.1811(3) 0.6017(2) 0.0271(10) Uani 1 1 d .
H25 H 0.2319 0.1532 0.6035 0.035 Uiso 1 1 d .
C26 C 0.4054(4) 0.1229(3) 0.6450(2) 0.0249(9) Uani 1 1 d .
C27 C 0.5287(4) 0.1633(3) 0.6388(2) 0.0288(10) Uani 1 1 d .
H27 H 0.5939 0.1245 0.6668 0.034 Uiso 1 1 d .
C28 C 0.5529(4) 0.2616(4) 0.5905(2) 0.0297(10) Uani 1 1 d .
H28 H 0.6381 0.2887 0.5858 0.035 Uiso 1 1 d .
C29 C 0.2517(4) -0.0231(3) 0.7022(2) 0.0254(9) Uani 1 1 d .
C30 C 0.1532(4) 0.0030(3) 0.7519(2) 0.0274(10) Uani 1 1 d .
C31 C 0.0310(4) -0.0346(4) 0.7514(2) 0.0306(10) Uani 1 1 d .
H31 H -0.0362 -0.0189 0.7839 0.037 Uiso 1 1 d .
C32 C 0.0047(4) -0.0937(4) 0.7055(2) 0.0298(10) Uani 1 1 d .
C33 C 0.1071(4) -0.1212(3) 0.6603(2) 0.0310(10) Uani 1 1 d .
H33 H 0.0922 -0.1659 0.6309 0.036 Uiso 1 1 d .
C34 C 0.2337(4) -0.0890(3) 0.6574(2) 0.0273(10) Uani 1 1 d .
C35 C 0.1722(4) 0.0630(3) 0.8084(2) 0.0290(10) Uani 1 1 d .
C36 C 0.0409(4) 0.1053(4) 0.8401(2) 0.0362(11) Uani 1 1 d .
H36A H 0.0554 0.1414 0.8761 0.047 Uiso 1 1 d .
H36B H -0.0121 0.0404 0.8618 0.047 Uiso 1 1 d .
H36C H -0.0054 0.1559 0.8048 0.047 Uiso 1 1 d .
C37 C 0.2540(5) 0.1652(4) 0.7831(2) 0.0370(11) Uani 1 1 d .
H37A H 0.2609 0.1987 0.8211 0.041 Uiso 1 1 d .
H37B H 0.2099 0.2207 0.7467 0.041 Uiso 1 1 d .
H37C H 0.3404 0.1443 0.7633 0.041 Uiso 1 1 d .
C38 C 0.2370(5) -0.0224(4) 0.8664(2) 0.0412(12) Uani 1 1 d .
H38A H 0.2505 0.0135 0.9028 0.045 Uiso 1 1 d .
H38B H 0.3211 -0.0510 0.8477 0.045 Uiso 1 1 d .
H38C H 0.1804 -0.0837 0.8857 0.045 Uiso 1 1 d .
C39 C -0.1325(4) -0.1266(4) 0.7006(2) 0.0345(11) Uani 1 1 d .
C40 C -0.1717(5) -0.0665(5) 0.6287(3) 0.0554(15) Uani 1 1 d .
H40A H -0.1077 -0.0879 0.5930 0.065 Uiso 1 1 d .
H40B H -0.1713 0.0144 0.6227 0.065 Uiso 1 1 d .
H40C H -0.2580 -0.0851 0.6228 0.065 Uiso 1 1 d .
C41 C -0.2325(5) -0.0922(4) 0.7545(3) 0.0458(13) Uani 1 1 d .
H41A H -0.2344 -0.0123 0.7483 0.052 Uiso 1 1 d .
H41B H -0.2095 -0.1304 0.8007 0.052 Uiso 1 1 d .
H41C H -0.3193 -0.1132 0.7490 0.052 Uiso 1 1 d .
C42 C -0.1324(5) -0.2518(5) 0.7110(3) 0.0535(14) Uani 1 1 d .
H42A H -0.0690 -0.2751 0.6761 0.060 Uiso 1 1 d .
H42B H -0.2196 -0.2716 0.7051 0.060 Uiso 1 1 d .
H42C H -0.1100 -0.2896 0.7569 0.060 Uiso 1 1 d .
C43 C 0.3349(4) -0.1314(3) 0.6055(2) 0.0313(10) Uani 1 1 d .
C44 C 0.3303(5) -0.2576(4) 0.6203(3) 0.0439(12) Uani 1 1 d .
H44A H 0.2410 -0.2767 0.6192 0.050 Uiso 1 1 d .
H44B H 0.3587 -0.2923 0.6660 0.050 Uiso 1 1 d .
H44C H 0.3882 -0.2861 0.5853 0.050 Uiso 1 1 d .
C45 C 0.4782(5) -0.1108(4) 0.6080(3) 0.0487(14) Uani 1 1 d .
H45A H 0.5021 -0.1445 0.6544 0.056 Uiso 1 1 d .
H45B H 0.4899 -0.0312 0.5959 0.056 Uiso 1 1 d .
H45C H 0.5332 -0.1454 0.5748 0.056 Uiso 1 1 d .
C46 C 0.2982(6) -0.0773(5) 0.5324(2) 0.0549(15) Uani 1 1 d .
H46A H 0.2074 -0.0894 0.5301 0.059 Uiso 1 1 d .
H46B H 0.3544 -0.1116 0.4994 0.059 Uiso 1 1 d .
H46C H 0.3105 0.0024 0.5206 0.059 Uiso 1 1 d .
C47 C 0.2043(5) 0.5856(4) 0.5295(2) 0.0413(12) Uani 1 1 d .
C48 C -0.0420(6) 0.5480(5) 0.2204(4) 0.0672(17) Uani 1 1 d .
H48A H -0.0848 0.4850 0.2159 0.085 Uiso 1 1 d .
H48B H 0.0494 0.5449 0.1996 0.085 Uiso 1 1 d .
H48C H -0.0862 0.6175 0.1953 0.085 Uiso 1 1 d .
C49 C -0.0440(5) 0.5510(5) 0.2945(3) 0.0636(17) Uani 1 1 d .
H49A H -0.1332 0.5556 0.3150 0.076 Uiso 1 1 calc R
H49B H -0.0006 0.4835 0.3200 0.076 Uiso 1 1 calc R
C50 C 0.0243(6) 0.6538(5) 0.3669(3) 0.0571(15) Uani 1 1 d .
H50A H 0.0729 0.5898 0.3928 0.069 Uiso 1 1 calc R
H50B H -0.0634 0.6565 0.3897 0.069 Uiso 1 1 calc R
C51 C 0.0878(6) 0.7567(5) 0.3646(3) 0.0666(17) Uani 1 1 d .
H51A H 0.0871 0.7623 0.4127 0.078 Uiso 1 1 d .
H51B H 0.0363 0.8220 0.3396 0.078 Uiso 1 1 d .
H51C H 0.1754 0.7547 0.3429 0.078 Uiso 1 1 d .

loop_
_atom_site_aniso_label
_atom_site_aniso_U_11
_atom_site_aniso_U_22
_atom_site_aniso_U_33
_atom_site_aniso_U_23
_atom_site_aniso_U_13
_atom_site_aniso_U_12
Co1 0.0365(5) 0.0232(5) 0.0249(4) -0.0046(4) 0.0011(4) -0.0062(4)
O1 0.0325(18) 0.046(2) 0.0344(17) -0.0117(15) -0.0031(14) -0.0106(15)
O2 0.0307(17) 0.0288(18) 0.0356(17) 0.0009(14) -0.0062(14) -0.0001(13)
O3 0.054(3) 0.089(3) 0.067(3) -0.009(2) 0.002(2) 0.023(2)
O4 0.052(2) 0.050(2) 0.056(2) -0.0025(18) -0.0066(18) -0.0059(18)
N1 0.036(2) 0.0186(19) 0.0288(19) -0.0054(15) -0.0009(16) -0.0043(16)
N2 0.032(2) 0.034(2) 0.0238(18) -0.0070(16) -0.0048(16) -0.0022(17)
N3 0.037(2) 0.0150(18) 0.033(2) -0.0051(15) -0.0004(17) -0.0044(15)
N4 0.0266(19) 0.025(2) 0.0314(19) -0.0029(16) -0.0027(16) -0.0003(15)
N5 0.039(2) 0.033(2) 0.029(2) -0.0094(17) -0.0026(17) -0.0002(18)
C1 0.035(3) 0.035(3) 0.025(2) -0.012(2) 0.0039(19) -0.012(2)
C2 0.036(3) 0.034(3) 0.032(2) -0.010(2) 0.001(2) -0.005(2)
C3 0.028(2) 0.030(2) 0.023(2) -0.0116(18) -0.0012(18) -0.0023(18)
C4 0.035(3) 0.027(2) 0.027(2) -0.0055(19) 0.0038(19) 0.0000(19)
C5 0.034(2) 0.029(3) 0.024(2) -0.0045(19) 0.0025(19) -0.0005(19)
C6 0.030(2) 0.031(3) 0.022(2) -0.0032(18) 0.0043(18) -0.0072(19)
C7 0.031(2) 0.023(2) 0.024(2) -0.0036(18) 0.0019(18) -0.0023(18)
C8 0.038(3) 0.026(2) 0.030(2) -0.0045(19) -0.001(2) 0.000(2)
C9 0.031(2) 0.029(3) 0.026(2) -0.0051(19) -0.0030(19) 0.0035(19)
C10 0.041(3) 0.024(2) 0.027(2) -0.0071(19) 0.002(2) 0.004(2)
C11 0.032(2) 0.031(3) 0.025(2) -0.0098(19) 0.0039(19) -0.0035(19)
C12 0.037(3) 0.031(3) 0.031(2) -0.010(2) 0.004(2) 0.005(2)
C13 0.052(3) 0.034(3) 0.040(3) -0.016(2) -0.001(2) 0.009(2)
C14 0.044(3) 0.061(4) 0.052(3) -0.028(3) -0.010(3) 0.022(3)
C15 0.057(3) 0.031(3) 0.064(4) -0.005(3) 0.016(3) 0.010(2)
C16 0.037(3) 0.030(3) 0.035(2) -0.001(2) 0.002(2) -0.002(2)
C17 0.039(3) 0.052(3) 0.048(3) -0.010(3) 0.001(2) -0.009(2)
C18 0.049(3) 0.034(3) 0.051(3) -0.001(2) 0.021(3) -0.006(2)
C19 0.050(3) 0.052(3) 0.032(3) -0.006(2) 0.011(2) -0.009(3)
C20 0.042(3) 0.021(2) 0.034(2) -0.0070(19) 0.002(2) 0.002(2)
C21 0.049(3) 0.032(3) 0.044(3) -0.002(2) -0.002(2) 0.005(2)
C22 0.079(4) 0.036(3) 0.038(3) -0.019(2) -0.004(3) -0.006(3)
C23 0.055(3) 0.024(3) 0.046(3) -0.010(2) 0.002(2) -0.011(2)
C24 0.038(3) 0.021(2) 0.031(2) -0.0032(19) -0.004(2) -0.0111(19)
C25 0.028(2) 0.021(2) 0.033(2) -0.0065(19) 0.0007(19) -0.0095(18)
C26 0.029(2) 0.016(2) 0.027(2) -0.0047(17) 0.0029(18) -0.0018(17)
C27 0.029(2) 0.024(2) 0.034(2) -0.0069(19) -0.0044(19) -0.0073(18)
C28 0.028(2) 0.026(2) 0.032(2) -0.0050(19) 0.0087(19) -0.0078(19)
C29 0.024(2) 0.021(2) 0.029(2) -0.0033(18) 0.0009(18) -0.0053(17)
C30 0.028(2) 0.025(2) 0.027(2) -0.0027(18) -0.0006(18) -0.0045(18)
C31 0.030(2) 0.029(3) 0.030(2) -0.0041(19) 0.0001(19) 0.0006(19)
C32 0.028(2) 0.025(2) 0.031(2) 0.0021(19) -0.0034(19) 0.0017(18)
C33 0.037(3) 0.022(2) 0.034(2) -0.0064(19) -0.003(2) -0.0019(19)
C34 0.030(2) 0.020(2) 0.028(2) -0.0021(18) 0.0008(18) -0.0013(18)
C35 0.036(2) 0.024(2) 0.029(2) -0.0082(19) -0.0041(19) -0.0038(19)
C36 0.041(3) 0.032(3) 0.040(3) -0.018(2) 0.003(2) -0.003(2)
C37 0.045(3) 0.026(3) 0.042(3) -0.010(2) -0.002(2) -0.009(2)
C38 0.059(3) 0.033(3) 0.034(3) -0.011(2) -0.005(2) -0.004(2)
C39 0.034(3) 0.030(3) 0.040(3) -0.005(2) -0.006(2) -0.011(2)
C40 0.035(3) 0.073(4) 0.057(3) -0.008(3) -0.015(3) -0.013(3)
C41 0.029(3) 0.050(3) 0.057(3) -0.013(3) 0.002(2) -0.004(2)
C42 0.043(3) 0.048(3) 0.073(4) -0.020(3) 0.002(3) -0.020(3)
C43 0.040(3) 0.018(2) 0.037(2) -0.0104(19) 0.004(2) -0.0048(19)
C44 0.050(3) 0.035(3) 0.049(3) -0.020(2) 0.006(2) -0.005(2)
C45 0.037(3) 0.049(3) 0.067(4) -0.032(3) 0.007(3) -0.004(2)
C46 0.067(4) 0.056(4) 0.033(3) -0.008(3) 0.012(3) 0.007(3)
C47 0.050(3) 0.036(3) 0.035(3) -0.008(2) -0.001(2) 0.003(3)
C48 0.055(4) 0.064(4) 0.088(5) -0.026(4) -0.018(3) 0.002(3)
C49 0.042(3) 0.045(4) 0.097(5) -0.007(3) -0.004(3) -0.003(3)
C50 0.056(4) 0.057(4) 0.048(3) -0.003(3) 0.005(3) 0.009(3)
C51 0.075(4) 0.064(4) 0.059(4) -0.004(3) -0.021(3) -0.006(3)

loop_
_atom_type_symbol
_atom_type_description
_atom_type_scat_dispersion_real
_atom_type_scat_dispersion_imag
_atom_type_scat_source
C C 0.003 0.002
;
International Tables for Crystallography
(1992, Vol. C, Tables 4.2.6.8 and 6.1.1.4)
;
H H 0.000 0.000
;
International Tables for Crystallography
(1992, Vol. C, Table 6.1.1.4)
;
O O 0.011 0.006
;
International Tables for Crystallography
(1992, Vol. C, Tables 4.2.6.8 and 6.1.1.4)
;
N N 0.006 0.003
;
International Tables for Crystallography
(1992, Vol. C, Tables 4.2.6.8 and 6.1.1.4)
;
Co Co 0.349 0.972
;
International Tables for Crystallography
(1992, Vol. C, Tables 4.2.6.8 and 6.1.1.4)
;

loop_
_geom_angle_atom_site_label_1
_geom_angle_atom_site_label_2
_geom_angle_atom_site_label_3
_geom_angle
_geom_angle_site_symmetry_1
_geom_angle_site_symmetry_3
N5 Co1 N5 180.0 . 2_666
N5 Co1 N1 88.34(13) . .
N5 Co1 N1 91.65(13) 2_666 .
N5 Co1 N1 91.65(13) . 2_666
N5 Co1 N1 88.35(13) 2_666 2_666
N1 Co1 N1 179.999(1) . 2_666
N5 Co1 N3 89.02(14) . .
N5 Co1 N3 90.98(14) 2_666 .
N1 Co1 N3 96.29(12) . .
N1 Co1 N3 83.71(12) 2_666 .
N5 Co1 N3 90.98(14) . 2_666
N5 Co1 N3 89.02(14) 2_666 2_666
N1 Co1 N3 83.70(12) . 2_666
N1 Co1 N3 96.30(12) 2_666 2_666
N3 Co1 N3 180.0 . 2_666
C49 O4 C50 113.3(4) . .
C1 N1 C5 117.0(3) . .
C1 N1 Co1 124.2(3) . .
C5 N1 Co1 118.1(3) . .
O1 N2 C3 119.5(3) . .
O1 N2 C6 119.6(3) . .
C3 N2 C6 120.9(3) . .
C24 N3 C28 116.4(4) . .
C24 N3 Co1 123.5(3) . .
C28 N3 Co1 117.7(3) . .
O2 N4 C26 119.9(3) . .
O2 N4 C29 118.9(3) . .
C26 N4 C29 121.1(3) . .
C47 N5 Co1 162.1(4) . .
N1 C1 C2 123.7(4) . .
N1 C1 H1 117.9 . .
C2 C1 H1 118.4 . .
C3 C2 C1 118.8(4) . .
C3 C2 H2 121.4 . .
C1 C2 H2 119.7 . .
C2 C3 N2 120.7(4) . .
C2 C3 C4 118.6(4) . .
N2 C3 C4 120.7(4) . .
C5 C4 C3 118.5(4) . .
C5 C4 H4 120.9 . .
C3 C4 H4 120.6 . .
N1 C5 C4 123.4(4) . .
N1 C5 H5 117.7 . .
C4 C5 H5 118.9 . .
C11 C6 C7 123.2(4) . .
C11 C6 N2 118.8(4) . .
C7 C6 N2 117.9(4) . .
C8 C7 C6 115.8(4) . .
C8 C7 C12 119.7(4) . .
C6 C7 C12 124.3(4) . .
C9 C8 C7 124.0(4) . .
C9 C8 H8 117.3 . .
C7 C8 H8 118.7 . .
C10 C9 C8 116.9(4) . .
C10 C9 C16 119.4(4) . .
C8 C9 C16 123.7(4) . .
C9 C10 C11 123.9(4) . .
C9 C10 H10 118.5 . .
C11 C10 H10 117.5 . .
C10 C11 C6 116.1(4) . .
C10 C11 C20 115.2(4) . .
C6 C11 C20 128.7(4) . .
C14 C12 C15 107.2(4) . .
C14 C12 C13 108.7(4) . .
C15 C12 C13 105.8(4) . .
C14 C12 C7 109.3(4) . .
C15 C12 C7 110.9(4) . .
C13 C12 C7 114.7(4) . .
C12 C13 H13A 110.0 . .
C12 C13 H13B 109.9 . .
H13A C13 H13B 108.7 . .
C12 C13 H13C 110.0 . .
H13A C13 H13C 109.2 . .
H13B C13 H13C 109.0 . .
C12 C14 H14A 109.6 . .
C12 C14 H14B 109.2 . .
H14A C14 H14B 109.8 . .
C12 C14 H14C 109.5 . .
H14A C14 H14C 109.8 . .
H14B C14 H14C 109.0 . .
C12 C15 H15A 109.5 . .
C12 C15 H15B 108.2 . .
H15A C15 H15B 109.7 . .
C12 C15 H15C 109.3 . .
H15A C15 H15C 111.2 . .
H15B C15 H15C 109.0 . .
C18 C16 C19 108.5(4) . .
C18 C16 C17 108.0(4) . .
C19 C16 C17 109.4(4) . .
C18 C16 C9 112.3(4) . .
C19 C16 C9 108.8(4) . .
C17 C16 C9 109.9(4) . .
C16 C17 H17A 109.3 . .
C16 C17 H17B 110.8 . .
H17A C17 H17B 110.3 . .
C16 C17 H17C 109.1 . .
H17A C17 H17C 108.1 . .
H17B C17 H17C 109.2 . .
C16 C18 H18A 110.3 . .
C16 C18 H18B 109.3 . .
H18A C18 H18B 107.8 . .
C16 C18 H18C 110.7 . .
H18A C18 H18C 110.3 . .
H18B C18 H18C 108.3 . .
C16 C19 H19A 108.9 . .
C16 C19 H19B 108.6 . .
H19A C19 H19B 108.1 . .
C16 C19 H19C 110.3 . .
H19A C19 H19C 110.7 . .
H19B C19 H19C 110.1 . .
C23 C20 C22 106.8(4) . .
C23 C20 C21 106.6(4) . .
C22 C20 C21 110.0(4) . .
C23 C20 C11 117.4(3) . .
C22 C20 C11 106.8(4) . .
C21 C20 C11 109.1(4) . .
C20 C21 H21A 109.5 . .
C20 C21 H21B 110.6 . .
H21A C21 H21B 108.4 . .
C20 C21 H21C 110.2 . .
H21A C21 H21C 108.4 . .
H21B C21 H21C 109.6 . .
C20 C22 H22A 109.8 . .
C20 C22 H22B 109.7 . .
H22A C22 H22B 109.3 . .
C20 C22 H22C 109.7 . .
H22A C22 H22C 109.2 . .
H22B C22 H22C 109.1 . .
C20 C23 H23A 109.2 . .
C20 C23 H23B 108.6 . .
H23A C23 H23B 109.2 . .
C20 C23 H23C 109.8 . .
H23A C23 H23C 110.2 . .
H23B C23 H23C 109.8 . .
N3 C24 C25 124.2(4) . .
N3 C24 H24 117.9 . .
C25 C24 H24 117.9 . .
C24 C25 C26 118.2(4) . .
C24 C25 H25 121.3 . .
C26 C25 H25 120.5 . .
C25 C26 C27 119.2(4) . .
C25 C26 N4 121.9(4) . .
C27 C26 N4 118.9(4) . .
C28 C27 C26 117.8(4) . .
C28 C27 H27 120.9 . .
C26 C27 H27 121.3 . .
N3 C28 C27 124.1(4) . .
N3 C28 H28 118.2 . .
C27 C28 H28 117.7 . .
C34 C29 C30 123.7(4) . .
C34 C29 N4 118.3(4) . .
C30 C29 N4 117.9(4) . .
C31 C30 C29 115.9(4) . .
C31 C30 C35 118.2(4) . .
C29 C30 C35 125.8(4) . .
C32 C31 C30 123.2(4) . .
C32 C31 H31 119.0 . .
C30 C31 H31 117.8 . .
C31 C32 C33 118.0(4) . .
C31 C32 C39 123.2(4) . .
C33 C32 C39 118.7(4) . .
C32 C33 C34 123.2(4) . .
C32 C33 H33 119.1 . .
C34 C33 H33 117.7 . .
C33 C34 C29 115.8(4) . .
C33 C34 C43 115.4(4) . .
C29 C34 C43 128.9(4) . .
C37 C35 C36 105.5(3) . .
C37 C35 C38 109.6(4) . .
C36 C35 C38 107.8(4) . .
C37 C35 C30 114.8(3) . .
C36 C35 C30 111.4(3) . .
C38 C35 C30 107.6(3) . .
C35 C36 H36A 109.8 . .
C35 C36 H36B 108.5 . .
H36A C36 H36B 108.2 . .
C35 C36 H36C 110.4 . .
H36A C36 H36C 110.7 . .
H36B C36 H36C 109.2 . .
C35 C37 H37A 110.1 . .
C35 C37 H37B 108.9 . .
H37A C37 H37B 108.6 . .
C35 C37 H37C 110.3 . .
H37A C37 H37C 110.4 . .
H37B C37 H37C 108.6 . .
C35 C38 H38A 109.2 . .
C35 C38 H38B 109.7 . .
H38A C38 H38B 109.5 . .
C35 C38 H38C 109.4 . .
H38A C38 H38C 109.4 . .
H38B C38 H38C 109.6 . .
C42 C39 C41 108.4(4) . .
C42 C39 C40 110.2(4) . .
C41 C39 C40 108.4(4) . .
C42 C39 C32 110.1(4) . .
C41 C39 C32 112.0(4) . .
C40 C39 C32 107.7(4) . .
C39 C40 H40A 109.5 . .
C39 C40 H40B 109.3 . .
H40A C40 H40B 108.4 . .
C39 C40 H40C 111.0 . .
H40A C40 H40C 109.3 . .
H40B C40 H40C 109.3 . .
C39 C41 H41A 109.5 . .
C39 C41 H41B 109.4 . .
H41A C41 H41B 110.2 . .
C39 C41 H41C 109.4 . .
H41A C41 H41C 109.4 . .
H41B C41 H41C 108.9 . .
C39 C42 H42A 109.4 . .
C39 C42 H42B 109.5 . .
H42A C42 H42B 108.5 . .
C39 C42 H42C 110.2 . .
H42A C42 H42C 109.9 . .
H42B C42 H42C 109.4 . .
C44 C43 C46 109.8(4) . .
C44 C43 C45 105.4(4) . .
C46 C43 C45 108.2(4) . .
C44 C43 C34 108.5(3) . .
C46 C43 C34 108.3(4) . .
C45 C43 C34 116.6(4) . .
C43 C44 H44A 109.6 . .
C43 C44 H44B 109.5 . .
H44A C44 H44B 109.3 . .
C43 C44 H44C 110.1 . .
H44A C44 H44C 109.1 . .
H44B C44 H44C 109.1 . .
C43 C45 H45A 108.7 . .
C43 C45 H45B 110.1 . .
H45A C45 H45B 110.2 . .
C43 C45 H45C 108.9 . .
H45A C45 H45C 109.5 . .
H45B C45 H45C 109.4 . .
C43 C46 H46A 109.1 . .
C43 C46 H46B 109.0 . .
H46A C46 H46B 109.5 . .
C43 C46 H46C 110.2 . .
H46A C46 H46C 109.8 . .
H46B C46 H46C 109.2 . .
N5 C47 O3 178.9(6) . .
C49 C48 H48A 111.7 . .
C49 C48 H48B 109.2 . .
H48A C48 H48B 109.6 . .
C49 C48 H48C 108.5 . .
H48A C48 H48C 109.7 . .
H48B C48 H48C 108.1 . .
O4 C49 C48 109.2(5) . .
O4 C49 H49A 109.8 . .
C48 C49 H49A 109.8 . .
O4 C49 H49B 109.8 . .
C48 C49 H49B 109.8 . .
H49A C49 H49B 108.3 . .
O4 C50 C51 108.9(5) . .
O4 C50 H50A 109.9 . .
C51 C50 H50A 109.9 . .
O4 C50 H50B 109.9 . .
C51 C50 H50B 109.9 . .
H50A C50 H50B 108.3 . .
C50 C51 H51A 107.4 . .
C50 C51 H51B 109.7 . .
H51A C51 H51B 107.9 . .
C50 C51 H51C 110.9 . .
H51A C51 H51C 110.5 . .
H51B C51 H51C 110.4 . .

loop_
_geom_bond_atom_site_label_1
_geom_bond_atom_site_label_2
_geom_bond_distance
_geom_bond_site_symmetry_2
Co1 N5 2.060(4) .
Co1 N5 2.060(4) 2_666
Co1 N1 2.203(3) .
Co1 N1 2.203(3) 2_666
Co1 N3 2.241(3) .
Co1 N3 2.241(3) 2_666
O1 N2 1.288(4) .
O2 N4 1.285(4) .
O3 C47 1.205(6) .
O4 C49 1.420(6) .
O4 C50 1.427(6) .
N1 C1 1.334(5) .
N1 C5 1.356(5) .
N2 C3 1.400(5) .
N2 C6 1.445(5) .
N3 C24 1.347(5) .
N3 C28 1.349(5) .
N4 C26 1.403(5) .
N4 C29 1.456(5) .
N5 C47 1.166(6) .
C1 C2 1.386(6) .
C1 H1 0.9460 .
C2 C3 1.380(6) .
C2 H2 0.9508 .
C3 C4 1.401(6) .
C4 C5 1.375(6) .
C4 H4 0.9654 .
C5 H5 0.9449 .
C6 C11 1.401(6) .
C6 C7 1.418(6) .
C7 C8 1.391(6) .
C7 C12 1.561(6) .
C8 C9 1.389(6) .
C8 H8 0.9626 .
C9 C10 1.384(6) .
C9 C16 1.536(6) .
C10 C11 1.398(6) .
C10 H10 0.9584 .
C11 C20 1.563(6) .
C12 C14 1.526(7) .
C12 C15 1.533(7) .
C12 C13 1.534(6) .
C13 H13A 0.9818 .
C13 H13B 0.9870 .
C13 H13C 0.9787 .
C14 H14A 0.9739 .
C14 H14B 0.9854 .
C14 H14C 0.9806 .
C15 H15A 0.9665 .
C15 H15B 0.9896 .
C15 H15C 0.9755 .
C16 C18 1.531(6) .
C16 C19 1.534(7) .
C16 C17 1.534(7) .
C17 H17A 0.9835 .
C17 H17B 0.9678 .
C17 H17C 0.9937 .
C18 H18A 0.9779 .
C18 H18B 1.0004 .
C18 H18C 0.9739 .
C19 H19A 0.9837 .
C19 H19B 0.9910 .
C19 H19C 0.9609 .
C20 C23 1.524(6) .
C20 C22 1.529(6) .
C20 C21 1.533(6) .
C21 H21A 0.9931 .
C21 H21B 0.9777 .
C21 H21C 0.9808 .
C22 H22A 0.9792 .
C22 H22B 0.9824 .
C22 H22C 0.9821 .
C23 H23A 0.9783 .
C23 H23B 0.9853 .
C23 H23C 0.9705 .
C24 C25 1.372(6) .
C24 H24 0.9653 .
C25 C26 1.391(6) .
C25 H25 0.9428 .
C26 C27 1.397(6) .
C27 C28 1.379(6) .
C27 H27 0.9497 .
C28 H28 0.9603 .
C29 C34 1.406(6) .
C29 C30 1.417(5) .
C30 C31 1.393(6) .
C30 C35 1.553(6) .
C31 C32 1.386(6) .
C31 H31 0.9407 .
C32 C33 1.390(6) .
C32 C39 1.537(6) .
C33 C34 1.398(6) .
C33 H33 0.9448 .
C34 C43 1.546(6) .
C35 C37 1.539(6) .
C35 C36 1.540(6) .
C35 C38 1.541(6) .
C36 H36A 0.9776 .
C36 H36B 0.9959 .
C36 H36C 0.9654 .
C37 H37A 0.9747 .
C37 H37B 0.9944 .
C37 H37C 0.9767 .
C38 H38A 0.9811 .
C38 H38B 0.9804 .
C38 H38C 0.9782 .
C39 C42 1.523(7) .
C39 C41 1.524(6) .
C39 C40 1.536(7) .
C40 H40A 0.9892 .
C40 H40B 0.9863 .
C40 H40C 0.9734 .
C41 H41A 0.9715 .
C41 H41B 0.9775 .
C41 H41C 0.9869 .
C42 H42A 0.9854 .
C42 H42B 0.9880 .
C42 H42C 0.9701 .
C43 C44 1.532(6) .
C43 C46 1.533(7) .
C43 C45 1.539(7) .
C44 H44A 0.9809 .
C44 H44B 0.9795 .
C44 H44C 0.9846 .
C45 H45A 0.9741 .
C45 H45B 0.9758 .
C45 H45C 0.9855 .
C46 H46A 0.9755 .
C46 H46B 0.9860 .
C46 H46C 0.9785 .
C48 C49 1.500(8) .
C48 H48A 0.9669 .
C48 H48B 0.9895 .
C48 H48C 0.9886 .
C49 H49A 0.9700 .
C49 H49B 0.9700 .
C50 C51 1.484(8) .
C50 H50A 0.9700 .
C50 H50B 0.9700 .
C51 H51A 0.9881 .
C51 H51B 0.9896 .
C51 H51C 0.9607 .
